data_7151257
loop_
_publ_author_name
'Hayman, Colin M.'
'Larsen, David S.'
'Simpson, Jim'
'Bailey, Karl B.'
'Gill, Gurmit Singh'

_publ_section_title
;
 A stereoselective synthesis of 6,6,6-trifluoro-L-daunosamine and
 6,6,6-trifluoro-L-acosamine.
;
_journal_issue 14
_journal_name_full 'Organic &amp; biomolecular chemistry'
_journal_page_first 2794
_journal_page_last 2800
_journal_paper_doi 10.1039/b606055b
_journal_volume 4
_journal_year 2006
_chemical_absolute_configuration rm
_chemical_formula_sum 'C18 H21 F6 N O4'
_chemical_formula_weight 429.36
_chemical_name_systematic
;
N-(6-ethoxy-3-hydroxy-2-(trifluoromethyl)-tetrahydro-2H-pyran-4-yl)-
2,2,2-trifluoro-N-(1-phenylethyl)acetamide
;
_space_group_IT_number 1
_symmetry_cell_setting triclinic
_symmetry_space_group_name_Hall 'P 1'
_symmetry_space_group_name_H-M 'P 1'
_atom_sites_solution_hydrogens geom
_atom_sites_solution_primary direct
_atom_sites_solution_secondary difmap
_audit_creation_method SHELXL-97
_cell_angle_alpha 113.345(3)
_cell_angle_beta 98.080(3)
_cell_angle_gamma 103.188(3)
_cell_formula_units_Z 2
_cell_length_a 9.499(2)
_cell_length_b 10.601(3)
_cell_length_c 11.958(3)
_cell_measurement_reflns_used 8000
_cell_measurement_temperature 153(2)
_cell_measurement_theta_max 25.81
_cell_measurement_theta_min 8.64
_cell_volume 1039.9(5)
_computing_cell_refinement 'SAINT (Bruker 1999)'
_computing_data_collection 'SMART (Bruker 1999)'
_computing_data_reduction SAINT
_computing_molecular_graphics
;
ORTEP-3 (Farrugia, 1997) & PLATON (Spek 1995)
;
_computing_publication_material
;
SHELXL-97 & enCIFER V1.1 (Allen et al., 2004)
;
_computing_structure_refinement
;
SHELXL-97 (Sheldrick, 1997) & TITAN2000 (Hunter & Simpson, 1999)
;
_computing_structure_solution 'SHELXS97 (Sheldrick, 1997)'
_diffrn_ambient_temperature 153(2)
_diffrn_measured_fraction_theta_full 0.996
_diffrn_measured_fraction_theta_max 0.913
_diffrn_measurement_device_type 'Bruker CCD area detector'
_diffrn_measurement_method '\f and \w scans'
_diffrn_radiation_monochromator graphite
_diffrn_radiation_source 'fine-focus sealed tube'
_diffrn_radiation_type MoK\a
_diffrn_radiation_wavelength 0.71073
_diffrn_reflns_av_R_equivalents 0.0253
_diffrn_reflns_av_sigmaI/netI 0.0257
_diffrn_reflns_limit_h_max 12
_diffrn_reflns_limit_h_min -12
_diffrn_reflns_limit_k_max 13
_diffrn_reflns_limit_k_min -13
_diffrn_reflns_limit_l_max 15
_diffrn_reflns_limit_l_min -14
_diffrn_reflns_number 13093
_diffrn_reflns_theta_full 25.00
_diffrn_reflns_theta_max 27.68
_diffrn_reflns_theta_min 2.19
_diffrn_standards_number 0
_exptl_absorpt_coefficient_mu 0.131
_exptl_absorpt_correction_T_max 1.000
_exptl_absorpt_correction_T_min 0.597
_exptl_absorpt_correction_type multi-scan
_exptl_absorpt_process_details 'SADABS (Bruker, 1999)'
_exptl_crystal_colour colourless
_exptl_crystal_density_diffrn 1.371
_exptl_crystal_density_method 'not measured'
_exptl_crystal_description needle
_exptl_crystal_F_000 444
_exptl_crystal_size_max 0.62
_exptl_crystal_size_mid 0.15
_exptl_crystal_size_min 0.04
_refine_diff_density_max 0.152
_refine_diff_density_min -0.245
_refine_diff_density_rms 0.040
_refine_ls_abs_structure_details 'Friedel pairs were averaged'
_refine_ls_extinction_method none
_refine_ls_goodness_of_fit_ref 1.001
_refine_ls_hydrogen_treatment constr
_refine_ls_matrix_type full
_refine_ls_number_parameters 529
_refine_ls_number_reflns 4459
_refine_ls_number_restraints 3
_refine_ls_restrained_S_all 1.000
_refine_ls_R_factor_all 0.0361
_refine_ls_R_factor_gt 0.0312
_refine_ls_shift/su_max <0.001
_refine_ls_shift/su_mean <0.001
_refine_ls_structure_factor_coef Fsqd
_refine_ls_weighting_details 'calc w=1/[\s^2^(Fo^2^)+(0.0577P)^2^] where P=(Fo^2^+2Fc^2^)/3'
_refine_ls_weighting_scheme calc
_refine_ls_wR_factor_gt 0.0779
_refine_ls_wR_factor_ref 0.0800
_reflns_number_gt 3981
_reflns_number_total 4459
_reflns_threshold_expression I>2\s(I)
_cod_data_source_file b606055b.txt
_cod_data_source_block feda
_cod_original_cell_volume 1039.9(4)
_cod_database_code 7151257

loop_
_symmetry_equiv_pos_as_xyz
'x, y, z'

loop_
_atom_site_label
_atom_site_type_symbol
_atom_site_fract_x
_atom_site_fract_y
_atom_site_fract_z
_atom_site_U_iso_or_equiv
_atom_site_adp_type
_atom_site_occupancy
_atom_site_symmetry_multiplicity
_atom_site_calc_flag
_atom_site_refinement_flags
_atom_site_disorder_assembly
_atom_site_disorder_group
C12' C 1.4283(4) 1.1903(3) 0.4805(3) 0.0708(8) Uani 1 1 d . . .
H12A H 1.4459 1.1098 0.4170 0.106 Uiso 1 1 calc R . .
H12B H 1.4899 1.2789 0.4855 0.106 Uiso 1 1 calc R . .
H12C H 1.3248 1.1840 0.4590 0.106 Uiso 1 1 calc R . .
C11' C 1.4662(3) 1.1878(3) 0.6056(3) 0.0530(6) Uani 1 1 d . . .
H11A H 1.5709 1.1948 0.6282 0.064 Uiso 1 1 calc R . .
H11B H 1.4495 1.2694 0.6704 0.064 Uiso 1 1 calc R . .
O11 O 1.37320(17) 1.05468(17) 0.59702(16) 0.0461(4) Uani 1 1 d . . .
C11 C 1.4225(2) 1.0231(2) 0.6948(2) 0.0373(4) Uani 1 1 d . . .
H11 H 1.5281 1.0282 0.7035 0.045 Uiso 1 1 calc R . .
C12 C 1.3288(2) 0.8730(2) 0.6681(2) 0.0366(4) Uani 1 1 d . . .
H12D H 1.3386 0.8018 0.5905 0.044 Uiso 1 1 calc R . .
H12E H 1.2241 0.8675 0.6584 0.044 Uiso 1 1 calc R . .
C13 C 1.3833(2) 0.8419(2) 0.77854(19) 0.0328(4) Uani 1 1 d . . .
H13 H 1.4865 0.8415 0.7795 0.039 Uiso 1 1 calc R . .
N13 N 1.29754(18) 0.69448(18) 0.76010(16) 0.0347(4) Uani 1 1 d . . .
C115 C 1.1535(2) 0.6690(2) 0.7641(2) 0.0403(5) Uani 1 1 d . . .
O115 O 1.08372(16) 0.75550(17) 0.77818(16) 0.0455(4) Uani 1 1 d . . .
C116 C 1.0646(3) 0.5160(3) 0.7479(3) 0.0538(6) Uani 1 1 d . . .
F164 F 0.9310(2) 0.5180(2) 0.7687(2) 0.0851(6) Uani 1 1 d . . .
F165 F 1.1332(2) 0.4778(2) 0.82870(17) 0.0754(5) Uani 1 1 d . . .
F166 F 1.04072(16) 0.41339(15) 0.63171(15) 0.0596(4) Uani 1 1 d . . .
C17 C 1.3792(2) 0.5837(2) 0.7320(2) 0.0406(5) Uani 1 1 d . . .
H17 H 1.3047 0.4897 0.7057 0.049 Uiso 1 1 calc R . .
C114 C 1.4925(3) 0.6139(3) 0.8507(2) 0.0536(6) Uani 1 1 d . . .
H11C H 1.5639 0.7082 0.8823 0.080 Uiso 1 1 calc R . .
H11D H 1.5435 0.5425 0.8309 0.080 Uiso 1 1 calc R . .
H11E H 1.4413 0.6100 0.9136 0.080 Uiso 1 1 calc R . .
C18 C 1.4415(2) 0.5757(2) 0.6205(2) 0.0386(5) Uani 1 1 d . . .
C19 C 1.3433(2) 0.5090(2) 0.5003(2) 0.0411(5) Uani 1 1 d . . .
H19 H 1.2418 0.4682 0.4900 0.049 Uiso 1 1 calc R . .
C110 C 1.3955(3) 0.5029(3) 0.3965(2) 0.0528(6) Uani 1 1 d . . .
H110 H 1.3292 0.4586 0.3170 0.063 Uiso 1 1 calc R . .
C111 C 1.5469(4) 0.5630(4) 0.4113(3) 0.0745(9) Uani 1 1 d . . .
H111 H 1.5824 0.5579 0.3415 0.089 Uiso 1 1 calc R . .
C112 C 1.6446(3) 0.6303(4) 0.5298(3) 0.0827(11) Uani 1 1 d . . .
H112 H 1.7456 0.6727 0.5398 0.099 Uiso 1 1 calc R . .
C113 C 1.5937(3) 0.6352(3) 0.6336(3) 0.0593(7) Uani 1 1 d . . .
H113 H 1.6609 0.6784 0.7126 0.071 Uiso 1 1 calc R . .
C14 C 1.3905(2) 0.9607(2) 0.90685(19) 0.0361(4) Uani 1 1 d . . .
H14 H 1.2892 0.9554 0.9174 0.043 Uiso 1 1 calc R . .
O14 O 1.47505(17) 0.94022(19) 1.00262(14) 0.0440(4) Uani 1 1 d . . .
H14A H 1.4275 0.9396 1.0547 0.066 Uiso 1 1 calc R . .
C15 C 1.4688(2) 1.1091(2) 0.9139(2) 0.0390(5) Uani 1 1 d . . .
H15 H 1.5747 1.1189 0.9178 0.047 Uiso 1 1 calc R . .
C16 C 1.4577(3) 1.2339(3) 1.0286(2) 0.0502(6) Uani 1 1 d . . .
F161 F 1.5162(2) 1.36102(16) 1.02762(19) 0.0788(6) Uani 1 1 d . . .
F162 F 1.31809(16) 1.22358(17) 1.03650(16) 0.0637(4) Uani 1 1 d . . .
F163 F 1.5333(2) 1.2414(2) 1.13579(15) 0.0798(6) Uani 1 1 d . . .
O15 O 1.40525(16) 1.12704(15) 0.80891(15) 0.0410(3) Uani 1 1 d . . .
C22' C 0.9831(3) 0.5826(3) 0.4147(2) 0.0468(5) Uani 1 1 d . . .
H22A H 0.9882 0.5718 0.4910 0.070 Uiso 1 1 calc R . .
H22B H 0.9249 0.6454 0.4136 0.070 Uiso 1 1 calc R . .
H22C H 1.0823 0.6235 0.4107 0.070 Uiso 1 1 calc R . .
C21' C 0.9115(3) 0.4386(2) 0.3043(2) 0.0454(5) Uani 1 1 d . . .
H21A H 0.8118 0.3953 0.3082 0.054 Uiso 1 1 calc R . .
H21B H 0.9036 0.4483 0.2266 0.054 Uiso 1 1 calc R . .
O21 O 1.00458(15) 0.34940(15) 0.30869(14) 0.0366(3) Uani 1 1 d . . .
C21 C 0.9432(2) 0.2073(2) 0.21894(18) 0.0314(4) Uani 1 1 d . . .
H21 H 0.8389 0.1698 0.2191 0.038 Uiso 1 1 calc R . .
C22 C 1.0342(2) 0.1182(2) 0.24781(18) 0.0317(4) Uani 1 1 d . . .
H22D H 1.0308 0.1214 0.3296 0.038 Uiso 1 1 calc R . .
H22E H 1.1378 0.1564 0.2492 0.038 Uiso 1 1 calc R . .
C23 C 0.9667(2) -0.0367(2) 0.14503(18) 0.0284(4) Uani 1 1 d . . .
H23 H 0.8618 -0.0670 0.1465 0.034 Uiso 1 1 calc R . .
N23 N 1.03464(17) -0.13945(17) 0.17020(15) 0.0305(3) Uani 1 1 d . . .
C215 C 1.1756(2) -0.1317(2) 0.16195(18) 0.0339(4) Uani 1 1 d . . .
O215 O 1.25656(16) -0.04392(18) 0.13679(15) 0.0416(3) Uani 1 1 d . . .
C216 C 1.2428(3) -0.2444(3) 0.1833(2) 0.0456(5) Uani 1 1 d . . .
F264 F 1.37429(17) -0.2320(2) 0.15481(18) 0.0697(5) Uani 1 1 d . . .
F265 F 1.15559(19) -0.38026(17) 0.11416(16) 0.0635(4) Uani 1 1 d . . .
F266 F 1.26914(16) -0.22070(17) 0.30434(14) 0.0548(4) Uani 1 1 d . . .
C27 C 0.9398(2) -0.2379(2) 0.2119(2) 0.0353(4) Uani 1 1 d . . .
H27 H 1.0035 -0.2863 0.2396 0.042 Uiso 1 1 calc R . .
C214 C 0.8118(3) -0.3551(3) 0.1024(3) 0.0494(6) Uani 1 1 d . . .
H21C H 0.7511 -0.3111 0.0685 0.074 Uiso 1 1 calc R . .
H21D H 0.7520 -0.4155 0.1316 0.074 Uiso 1 1 calc R . .
H21E H 0.8516 -0.4126 0.0381 0.074 Uiso 1 1 calc R . .
C28 C 0.8948(2) -0.1458(2) 0.3263(2) 0.0361(4) Uani 1 1 d . . .
C29 C 1.0051(2) -0.0612(2) 0.4400(2) 0.0390(5) Uani 1 1 d . . .
H29 H 1.1023 -0.0655 0.4444 0.047 Uiso 1 1 calc R . .
C210 C 0.9716(3) 0.0284(3) 0.5459(2) 0.0521(6) Uani 1 1 d . . .
H210 H 1.0458 0.0842 0.6210 0.063 Uiso 1 1 calc R . .
C211 C 0.8280(4) 0.0350(4) 0.5399(3) 0.0674(9) Uani 1 1 d . . .
H211 H 0.8057 0.0964 0.6109 0.081 Uiso 1 1 calc R . .
C212 C 0.7171(3) -0.0485(4) 0.4297(3) 0.0716(9) Uani 1 1 d . . .
H212 H 0.6202 -0.0439 0.4269 0.086 Uiso 1 1 calc R . .
C213 C 0.7488(3) -0.1396(3) 0.3225(3) 0.0526(6) Uani 1 1 d . . .
H213 H 0.6732 -0.1964 0.2484 0.063 Uiso 1 1 calc R . .
C24 C 0.9637(2) -0.0444(2) 0.01345(18) 0.0300(4) Uani 1 1 d . . .
H24 H 1.0658 -0.0179 0.0044 0.036 Uiso 1 1 calc R . .
O24 O 0.88139(15) -0.18639(16) -0.07856(13) 0.0371(3) Uani 1 1 d . . .
H24A H 0.9316 -0.2173 -0.1273 0.056 Uiso 1 1 calc R . .
C25 C 0.8833(2) 0.0626(2) 0.00015(18) 0.0319(4) Uani 1 1 d . . .
H25 H 0.7784 0.0281 0.0002 0.038 Uiso 1 1 calc R . .
C26 C 0.8895(2) 0.0790(3) -0.1208(2) 0.0398(5) Uani 1 1 d . . .
F261 F 0.83656(16) 0.18527(17) -0.12311(14) 0.0533(4) Uani 1 1 d . . .
F262 F 1.02726(15) 0.1089(2) -0.13530(14) 0.0600(4) Uani 1 1 d . . .
F263 F 0.80340(19) -0.04057(18) -0.22182(13) 0.0637(4) Uani 1 1 d . . .
O25 O 0.95007(15) 0.20367(15) 0.09834(13) 0.0340(3) Uani 1 1 d . . .

loop_
_atom_site_aniso_label
_atom_site_aniso_U_11
_atom_site_aniso_U_22
_atom_site_aniso_U_33
_atom_site_aniso_U_23
_atom_site_aniso_U_13
_atom_site_aniso_U_12
C12' 0.086(2) 0.0498(16) 0.077(2) 0.0374(16) 0.0033(16) 0.0162(14)
C11' 0.0546(14) 0.0362(12) 0.0603(15) 0.0193(11) 0.0040(11) 0.0104(11)
O11 0.0448(8) 0.0342(8) 0.0485(9) 0.0153(7) -0.0030(7) 0.0078(7)
C11 0.0336(10) 0.0311(10) 0.0398(11) 0.0101(9) 0.0050(8) 0.0101(8)
C12 0.0358(10) 0.0269(10) 0.0343(10) 0.0044(8) 0.0027(8) 0.0076(8)
C13 0.0279(9) 0.0266(10) 0.0337(10) 0.0048(8) 0.0065(8) 0.0068(7)
N13 0.0345(8) 0.0267(8) 0.0332(9) 0.0061(7) 0.0061(7) 0.0072(7)
C115 0.0386(10) 0.0351(11) 0.0344(11) 0.0067(9) 0.0086(8) 0.0055(9)
O115 0.0325(7) 0.0394(9) 0.0495(9) 0.0059(7) 0.0125(6) 0.0083(7)
C116 0.0511(13) 0.0388(13) 0.0558(15) 0.0116(11) 0.0165(12) 0.0016(11)
F164 0.0628(10) 0.0553(10) 0.1187(16) 0.0222(11) 0.0502(11) -0.0008(8)
F165 0.0940(13) 0.0633(10) 0.0660(11) 0.0359(9) 0.0225(9) 0.0050(9)
F166 0.0577(9) 0.0327(7) 0.0606(9) 0.0045(6) 0.0085(7) -0.0020(6)
C17 0.0395(11) 0.0295(10) 0.0420(12) 0.0082(9) 0.0013(9) 0.0113(9)
C114 0.0592(14) 0.0449(14) 0.0461(14) 0.0143(11) -0.0050(11) 0.0191(11)
C18 0.0352(10) 0.0281(10) 0.0418(11) 0.0041(8) 0.0062(8) 0.0139(8)
C19 0.0391(10) 0.0318(11) 0.0456(12) 0.0097(9) 0.0071(9) 0.0147(9)
C110 0.0618(15) 0.0410(13) 0.0435(13) 0.0074(11) 0.0114(11) 0.0164(11)
C111 0.0757(19) 0.0649(19) 0.0581(17) 0.0042(15) 0.0367(15) 0.0084(16)
C112 0.0473(14) 0.076(2) 0.076(2) -0.0085(17) 0.0296(15) 0.0006(14)
C113 0.0361(11) 0.0536(15) 0.0541(15) -0.0059(12) 0.0070(10) 0.0103(11)
C14 0.0279(9) 0.0351(11) 0.0329(10) 0.0037(8) 0.0077(8) 0.0082(8)
O14 0.0377(7) 0.0516(9) 0.0341(8) 0.0113(7) 0.0084(6) 0.0133(7)
C15 0.0274(9) 0.0311(11) 0.0407(12) 0.0014(9) 0.0054(8) 0.0063(8)
C16 0.0379(11) 0.0324(12) 0.0496(14) -0.0049(10) 0.0055(10) 0.0017(9)
F161 0.0806(11) 0.0282(8) 0.0863(13) -0.0049(7) 0.0263(10) -0.0044(7)
F162 0.0471(8) 0.0442(8) 0.0699(10) -0.0054(7) 0.0204(7) 0.0140(6)
F163 0.0776(11) 0.0713(12) 0.0419(9) -0.0137(8) -0.0081(8) 0.0218(9)
O15 0.0360(7) 0.0268(7) 0.0459(9) 0.0045(6) 0.0045(6) 0.0093(6)
C22' 0.0602(14) 0.0374(12) 0.0473(13) 0.0191(10) 0.0134(11) 0.0231(10)
C21' 0.0472(12) 0.0359(12) 0.0484(13) 0.0150(10) -0.0001(10) 0.0193(10)
O21 0.0392(7) 0.0286(7) 0.0366(8) 0.0114(6) -0.0002(6) 0.0126(6)
C21 0.0322(9) 0.0307(10) 0.0288(9) 0.0129(8) 0.0034(7) 0.0087(8)
C22 0.0331(9) 0.0326(10) 0.0266(9) 0.0124(8) 0.0026(7) 0.0097(8)
C23 0.0268(8) 0.0288(9) 0.0299(9) 0.0125(8) 0.0061(7) 0.0109(7)
N23 0.0296(8) 0.0301(8) 0.0317(8) 0.0137(7) 0.0058(6) 0.0108(6)
C215 0.0328(9) 0.0365(11) 0.0295(10) 0.0110(8) 0.0052(8) 0.0142(8)
O215 0.0320(7) 0.0542(9) 0.0443(8) 0.0254(8) 0.0112(6) 0.0163(7)
C216 0.0454(12) 0.0516(14) 0.0486(13) 0.0238(11) 0.0130(10) 0.0272(11)
F264 0.0583(9) 0.1028(13) 0.0920(13) 0.0622(11) 0.0392(9) 0.0575(10)
F265 0.0774(10) 0.0478(9) 0.0672(10) 0.0186(8) 0.0159(8) 0.0375(8)
F266 0.0538(8) 0.0705(10) 0.0534(8) 0.0359(8) 0.0081(6) 0.0314(7)
C27 0.0328(9) 0.0301(10) 0.0426(11) 0.0187(9) 0.0049(8) 0.0074(8)
C214 0.0456(12) 0.0373(12) 0.0532(14) 0.0192(11) -0.0007(10) 0.0009(10)
C28 0.0343(10) 0.0413(11) 0.0441(11) 0.0291(10) 0.0106(8) 0.0131(8)
C29 0.0426(11) 0.0409(12) 0.0413(11) 0.0234(10) 0.0117(9) 0.0169(9)
C210 0.0706(16) 0.0585(15) 0.0403(12) 0.0285(12) 0.0182(11) 0.0289(13)
C211 0.089(2) 0.099(2) 0.0536(16) 0.0479(17) 0.0401(16) 0.062(2)
C212 0.0594(16) 0.120(3) 0.077(2) 0.063(2) 0.0392(16) 0.0543(18)
C213 0.0395(12) 0.0793(18) 0.0573(15) 0.0433(14) 0.0166(11) 0.0250(12)
C24 0.0249(8) 0.0349(10) 0.0276(9) 0.0126(8) 0.0044(7) 0.0083(7)
O24 0.0331(7) 0.0371(8) 0.0302(7) 0.0063(6) 0.0057(5) 0.0087(6)
C25 0.0284(9) 0.0382(11) 0.0286(9) 0.0165(8) 0.0034(7) 0.0087(8)
C26 0.0350(10) 0.0497(13) 0.0348(11) 0.0226(10) 0.0050(8) 0.0086(9)
F261 0.0576(8) 0.0681(10) 0.0502(8) 0.0411(8) 0.0097(6) 0.0233(7)
F262 0.0428(7) 0.1033(13) 0.0539(8) 0.0516(9) 0.0210(6) 0.0230(8)
F263 0.0800(10) 0.0618(10) 0.0298(7) 0.0196(7) -0.0067(7) 0.0014(8)
O25 0.0378(7) 0.0334(7) 0.0308(7) 0.0168(6) 0.0041(6) 0.0093(6)

loop_
_atom_type_symbol
_atom_type_description
_atom_type_scat_dispersion_real
_atom_type_scat_dispersion_imag
_atom_type_scat_source
C C 0.0033 0.0016 'International Tables Vol C Tables 4.2.6.8 and 6.1.1.4'
H H 0.0000 0.0000 'International Tables Vol C Tables 4.2.6.8 and 6.1.1.4'
N N 0.0061 0.0033 'International Tables Vol C Tables 4.2.6.8 and 6.1.1.4'
O O 0.0106 0.0060 'International Tables Vol C Tables 4.2.6.8 and 6.1.1.4'
F F 0.0171 0.0103 'International Tables Vol C Tables 4.2.6.8 and 6.1.1.4'

loop_
_geom_angle_atom_site_label_1
_geom_angle_atom_site_label_2
_geom_angle_atom_site_label_3
_geom_angle
_geom_angle_site_symmetry_1
_geom_angle_site_symmetry_3
_geom_angle_publ_flag
C11' C12' H12A 109.5 . . ?
C11' C12' H12B 109.5 . . ?
H12A C12' H12B 109.5 . . ?
C11' C12' H12C 109.5 . . ?
H12A C12' H12C 109.5 . . ?
H12B C12' H12C 109.5 . . ?
O11 C11' C12' 109.0(2) . . ?
O11 C11' H11A 109.9 . . ?
C12' C11' H11A 109.9 . . ?
O11 C11' H11B 109.9 . . ?
C12' C11' H11B 109.9 . . ?
H11A C11' H11B 108.3 . . ?
C11 O11 C11' 113.99(17) . . ?
O11 C11 O15 108.39(17) . . ?
O11 C11 C12 109.61(17) . . ?
O15 C11 C12 109.19(17) . . ?
O11 C11 H11 109.9 . . ?
O15 C11 H11 109.9 . . ?
C12 C11 H11 109.9 . . ?
C11 C12 C13 108.63(16) . . ?
C11 C12 H12D 110.0 . . ?
C13 C12 H12D 110.0 . . ?
C11 C12 H12E 110.0 . . ?
C13 C12 H12E 110.0 . . ?
H12D C12 H12E 108.3 . . ?
N13 C13 C14 112.14(17) . . ?
N13 C13 C12 112.53(15) . . ?
C14 C13 C12 113.05(17) . . ?
N13 C13 H13 106.2 . . ?
C14 C13 H13 106.2 . . ?
C12 C13 H13 106.2 . . ?
C115 N13 C13 118.34(17) . . ?
C115 N13 C17 125.04(18) . . ?
C13 N13 C17 116.55(16) . . ?
O115 C115 N13 125.3(2) . . ?
O115 C115 C116 116.2(2) . . ?
N13 C115 C116 118.4(2) . . ?
F166 C116 F164 107.0(2) . . ?
F166 C116 F165 108.4(2) . . ?
F164 C116 F165 107.6(2) . . ?
F166 C116 C115 112.0(2) . . ?
F164 C116 C115 109.0(2) . . ?
F165 C116 C115 112.6(2) . . ?
N13 C17 C18 108.44(17) . . ?
N13 C17 C114 110.71(18) . . ?
C18 C17 C114 115.8(2) . . ?
N13 C17 H17 107.2 . . ?
C18 C17 H17 107.2 . . ?
C114 C17 H17 107.2 . . ?
C17 C114 H11C 109.5 . . ?
C17 C114 H11D 109.5 . . ?
H11C C114 H11D 109.5 . . ?
C17 C114 H11E 109.5 . . ?
H11C C114 H11E 109.5 . . ?
H11D C114 H11E 109.5 . . ?
C19 C18 C113 118.6(2) . . ?
C19 C18 C17 119.0(2) . . ?
C113 C18 C17 122.3(2) . . ?
C110 C19 C18 120.7(2) . . ?
C110 C19 H19 119.7 . . ?
C18 C19 H19 119.7 . . ?
C19 C110 C111 120.0(3) . . ?
C19 C110 H110 120.0 . . ?
C111 C110 H110 120.0 . . ?
C112 C111 C110 119.8(3) . . ?
C112 C111 H111 120.1 . . ?
C110 C111 H111 120.1 . . ?
C113 C112 C111 120.6(3) . . ?
C113 C112 H112 119.7 . . ?
C111 C112 H112 119.7 . . ?
C112 C113 C18 120.3(3) . . ?
C112 C113 H113 119.8 . . ?
C18 C113 H113 119.8 . . ?
O14 C14 C13 108.40(16) . . ?
O14 C14 C15 109.58(16) . . ?
C13 C14 C15 108.85(17) . . ?
O14 C14 H14 110.0 . . ?
C13 C14 H14 110.0 . . ?
C15 C14 H14 110.0 . . ?
C14 O14 H14A 109.5 . . ?
O15 C15 C16 105.27(19) . . ?
O15 C15 C14 112.73(16) . . ?
C16 C15 C14 112.32(19) . . ?
O15 C15 H15 108.8 . . ?
C16 C15 H15 108.8 . . ?
C14 C15 H15 108.8 . . ?
F162 C16 F161 107.2(2) . . ?
F162 C16 F163 106.8(2) . . ?
F161 C16 F163 106.90(19) . . ?
F162 C16 C15 113.09(17) . . ?
F161 C16 C15 111.3(2) . . ?
F163 C16 C15 111.2(2) . . ?
C15 O15 C11 110.58(15) . . ?
C21' C22' H22A 109.5 . . ?
C21' C22' H22B 109.5 . . ?
H22A C22' H22B 109.5 . . ?
C21' C22' H22C 109.5 . . ?
H22A C22' H22C 109.5 . . ?
H22B C22' H22C 109.5 . . ?
O21 C21' C22' 107.35(17) . . ?
O21 C21' H21A 110.2 . . ?
C22' C21' H21A 110.2 . . ?
O21 C21' H21B 110.2 . . ?
C22' C21' H21B 110.2 . . ?
H21A C21' H21B 108.5 . . ?
C21 O21 C21' 113.58(15) . . ?
O21 C21 O25 107.58(15) . . ?
O21 C21 C22 109.00(15) . . ?
O25 C21 C22 109.95(16) . . ?
O21 C21 H21 110.1 . . ?
O25 C21 H21 110.1 . . ?
C22 C21 H21 110.1 . . ?
C21 C22 C23 107.70(15) . . ?
C21 C22 H22D 110.2 . . ?
C23 C22 H22D 110.2 . . ?
C21 C22 H22E 110.2 . . ?
C23 C22 H22E 110.2 . . ?
H22D C22 H22E 108.5 . . ?
N23 C23 C22 113.14(15) . . ?
N23 C23 C24 113.73(16) . . ?
C22 C23 C24 111.40(15) . . ?
N23 C23 H23 105.9 . . ?
C22 C23 H23 105.9 . . ?
C24 C23 H23 105.9 . . ?
C215 N23 C23 118.86(16) . . ?
C215 N23 C27 125.38(16) . . ?
C23 N23 C27 115.62(15) . . ?
O215 C215 N23 125.21(18) . . ?
O215 C215 C216 116.63(18) . . ?
N23 C215 C216 118.16(18) . . ?
F265 C216 F264 108.2(2) . . ?
F265 C216 F266 107.3(2) . . ?
F264 C216 F266 106.57(18) . . ?
F265 C216 C215 113.36(18) . . ?
F264 C216 C215 109.23(19) . . ?
F266 C216 C215 111.86(19) . . ?
N23 C27 C28 108.50(16) . . ?
N23 C27 C214 110.98(18) . . ?
C28 C27 C214 115.64(18) . . ?
N23 C27 H27 107.1 . . ?
C28 C27 H27 107.1 . . ?
C214 C27 H27 107.1 . . ?
C27 C214 H21C 109.5 . . ?
C27 C214 H21D 109.5 . . ?
H21C C214 H21D 109.5 . . ?
C27 C214 H21E 109.5 . . ?
H21C C214 H21E 109.5 . . ?
H21D C214 H21E 109.5 . . ?
C213 C28 C29 118.6(2) . . ?
C213 C28 C27 123.0(2) . . ?
C29 C28 C27 118.39(18) . . ?
C210 C29 C28 120.9(2) . . ?
C210 C29 H29 119.6 . . ?
C28 C29 H29 119.6 . . ?
C211 C210 C29 119.8(3) . . ?
C211 C210 H210 120.1 . . ?
C29 C210 H210 120.1 . . ?
C210 C211 C212 120.4(3) . . ?
C210 C211 H211 119.8 . . ?
C212 C211 H211 119.8 . . ?
C211 C212 C213 120.5(3) . . ?
C211 C212 H212 119.8 . . ?
C213 C212 H212 119.8 . . ?
C212 C213 C28 119.8(3) . . ?
C212 C213 H213 120.1 . . ?
C28 C213 H213 120.1 . . ?
O24 C24 C23 108.82(15) . . ?
O24 C24 C25 109.49(14) . . ?
C23 C24 C25 107.18(15) . . ?
O24 C24 H24 110.4 . . ?
C23 C24 H24 110.4 . . ?
C25 C24 H24 110.4 . . ?
C24 O24 H24A 109.5 . . ?
O25 C25 C26 104.82(16) . . ?
O25 C25 C24 112.32(14) . . ?
C26 C25 C24 112.41(17) . . ?
O25 C25 H25 109.1 . . ?
C26 C25 H25 109.1 . . ?
C24 C25 H25 109.1 . . ?
F262 C26 F263 108.5(2) . . ?
F262 C26 F261 107.03(18) . . ?
F263 C26 F261 105.63(16) . . ?
F262 C26 C25 112.82(16) . . ?
F263 C26 C25 110.98(18) . . ?
F261 C26 C25 111.59(19) . . ?
C25 O25 C21 111.30(14) . . ?

loop_
_geom_bond_atom_site_label_1
_geom_bond_atom_site_label_2
_geom_bond_distance
_geom_bond_site_symmetry_2
_geom_bond_publ_flag
C12' C11' 1.502(4) . ?
C12' H12A 0.9600 . ?
C12' H12B 0.9600 . ?
C12' H12C 0.9600 . ?
C11' O11 1.440(3) . ?
C11' H11A 0.9700 . ?
C11' H11B 0.9700 . ?
O11 C11 1.387(3) . ?
C11 O15 1.434(3) . ?
C11 C12 1.517(3) . ?
C11 H11 0.9800 . ?
C12 C13 1.534(3) . ?
C12 H12D 0.9700 . ?
C12 H12E 0.9700 . ?
C13 N13 1.500(3) . ?
C13 C14 1.531(3) . ?
C13 H13 0.9800 . ?
N13 C115 1.344(3) . ?
N13 C17 1.507(3) . ?
C115 O115 1.222(3) . ?
C115 C116 1.570(3) . ?
C116 F166 1.329(3) . ?
C116 F164 1.330(3) . ?
C116 F165 1.332(3) . ?
C17 C18 1.514(3) . ?
C17 C114 1.526(3) . ?
C17 H17 0.9800 . ?
C114 H11C 0.9600 . ?
C114 H11D 0.9600 . ?
C114 H11E 0.9600 . ?
C18 C19 1.397(3) . ?
C18 C113 1.398(3) . ?
C19 C110 1.384(4) . ?
C19 H19 0.9300 . ?
C110 C111 1.388(4) . ?
C110 H110 0.9300 . ?
C111 C112 1.381(5) . ?
C111 H111 0.9300 . ?
C112 C113 1.380(5) . ?
C112 H112 0.9300 . ?
C113 H113 0.9300 . ?
C14 O14 1.422(3) . ?
C14 C15 1.542(3) . ?
C14 H14 0.9800 . ?
O14 H14A 0.8200 . ?
C15 O15 1.416(3) . ?
C15 C16 1.520(3) . ?
C15 H15 0.9800 . ?
C16 F162 1.325(3) . ?
C16 F161 1.340(3) . ?
C16 F163 1.342(3) . ?
C22' C21' 1.487(3) . ?
C22' H22A 0.9600 . ?
C22' H22B 0.9600 . ?
C22' H22C 0.9600 . ?
C21' O21 1.444(3) . ?
C21' H21A 0.9700 . ?
C21' H21B 0.9700 . ?
O21 C21 1.379(2) . ?
C21 O25 1.438(2) . ?
C21 C22 1.519(3) . ?
C21 H21 0.9800 . ?
C22 C23 1.522(3) . ?
C22 H22D 0.9700 . ?
C22 H22E 0.9700 . ?
C23 N23 1.490(2) . ?
C23 C24 1.539(3) . ?
C23 H23 0.9800 . ?
N23 C215 1.343(3) . ?
N23 C27 1.502(3) . ?
C215 O215 1.228(3) . ?
C215 C216 1.563(3) . ?
C216 F265 1.328(3) . ?
C216 F264 1.332(3) . ?
C216 F266 1.342(3) . ?
C27 C28 1.518(3) . ?
C27 C214 1.520(3) . ?
C27 H27 0.9800 . ?
C214 H21C 0.9600 . ?
C214 H21D 0.9600 . ?
C214 H21E 0.9600 . ?
C28 C213 1.398(3) . ?
C28 C29 1.399(3) . ?
C29 C210 1.380(3) . ?
C29 H29 0.9300 . ?
C210 C211 1.375(4) . ?
C210 H210 0.9300 . ?
C211 C212 1.375(5) . ?
C211 H211 0.9300 . ?
C212 C213 1.388(4) . ?
C212 H212 0.9300 . ?
C213 H213 0.9300 . ?
C24 O24 1.413(2) . ?
C24 C25 1.549(3) . ?
C24 H24 0.9800 . ?
O24 H24A 0.8200 . ?
C25 O25 1.408(3) . ?
C25 C26 1.531(3) . ?
C25 H25 0.9800 . ?
C26 F262 1.327(3) . ?
C26 F263 1.330(3) . ?
C26 F261 1.343(3) . ?

loop_
_geom_hbond_atom_site_label_D
_geom_hbond_atom_site_label_H
_geom_hbond_atom_site_label_A
_geom_hbond_distance_DH
_geom_hbond_distance_HA
_geom_hbond_distance_DA
_geom_hbond_angle_DHA
_geom_hbond_site_symmetry_A
O14 H14A O215 0.82 2.02 2.791(2) 157.0 1_566
O14 H14A F264 0.82 2.54 3.144(2) 131.0 1_566
O24 H24A O115 0.82 1.96 2.764(2) 166.5 1_544
O24 H24A F164 0.82 2.58 3.123(3) 125.3 1_544

loop_
_geom_torsion_atom_site_label_1
_geom_torsion_atom_site_label_2
_geom_torsion_atom_site_label_3
_geom_torsion_atom_site_label_4
_geom_torsion
_geom_torsion_site_symmetry_1
_geom_torsion_site_symmetry_2
_geom_torsion_site_symmetry_3
_geom_torsion_site_symmetry_4
_geom_torsion_publ_flag
C12' C11' O11 C11 164.6(2) . . . . ?
C11' O11 C11 O15 68.0(2) . . . . ?
C11' O11 C11 C12 -172.9(2) . . . . ?
O11 C11 C12 C13 -178.87(17) . . . . ?
O15 C11 C12 C13 -60.3(2) . . . . ?
C11 C12 C13 N13 -179.56(16) . . . . ?
C11 C12 C13 C14 52.1(2) . . . . ?
C14 C13 N13 C115 59.9(2) . . . . ?
C12 C13 N13 C115 -68.9(2) . . . . ?
C14 C13 N13 C17 -122.96(18) . . . . ?
C12 C13 N13 C17 108.3(2) . . . . ?
C13 N13 C115 O115 2.2(3) . . . . ?
C17 N13 C115 O115 -174.7(2) . . . . ?
C13 N13 C115 C116 -178.61(18) . . . . ?
C17 N13 C115 C116 4.6(3) . . . . ?
O115 C115 C116 F166 110.6(3) . . . . ?
N13 C115 C116 F166 -68.7(3) . . . . ?
O115 C115 C116 F164 -7.6(3) . . . . ?
N13 C115 C116 F164 173.1(2) . . . . ?
O115 C115 C116 F165 -126.9(2) . . . . ?
N13 C115 C116 F165 53.8(3) . . . . ?
C115 N13 C17 C18 123.5(2) . . . . ?
C13 N13 C17 C18 -53.4(2) . . . . ?
C115 N13 C17 C114 -108.4(2) . . . . ?
C13 N13 C17 C114 74.7(2) . . . . ?
N13 C17 C18 C19 -73.1(2) . . . . ?
C114 C17 C18 C19 161.8(2) . . . . ?
N13 C17 C18 C113 105.6(2) . . . . ?
C114 C17 C18 C113 -19.5(3) . . . . ?
C113 C18 C19 C110 -0.5(3) . . . . ?
C17 C18 C19 C110 178.3(2) . . . . ?
C18 C19 C110 C111 0.3(4) . . . . ?
C19 C110 C111 C112 -0.9(5) . . . . ?
C110 C111 C112 C113 1.7(6) . . . . ?
C111 C112 C113 C18 -1.9(6) . . . . ?
C19 C18 C113 C112 1.3(4) . . . . ?
C17 C18 C113 C112 -177.5(3) . . . . ?
N13 C13 C14 O14 65.5(2) . . . . ?
C12 C13 C14 O14 -166.00(16) . . . . ?
N13 C13 C14 C15 -175.38(16) . . . . ?
C12 C13 C14 C15 -46.9(2) . . . . ?
O14 C14 C15 O15 170.03(16) . . . . ?
C13 C14 C15 O15 51.6(2) . . . . ?
O14 C14 C15 C16 -71.2(2) . . . . ?
C13 C14 C15 C16 170.38(18) . . . . ?
O15 C15 C16 F162 68.5(3) . . . . ?
C14 C15 C16 F162 -54.5(3) . . . . ?
O15 C15 C16 F161 -52.2(2) . . . . ?
C14 C15 C16 F161 -175.20(18) . . . . ?
O15 C15 C16 F163 -171.24(18) . . . . ?
C14 C15 C16 F163 65.7(2) . . . . ?
C16 C15 O15 C11 174.30(16) . . . . ?
C14 C15 O15 C11 -62.9(2) . . . . ?
O11 C11 O15 C15 -173.76(16) . . . . ?
C12 C11 O15 C15 66.9(2) . . . . ?
C22' C21' O21 C21 173.48(19) . . . . ?
C21' O21 C21 O25 71.7(2) . . . . ?
C21' O21 C21 C22 -169.14(18) . . . . ?
O21 C21 C22 C23 -178.25(16) . . . . ?
O25 C21 C22 C23 -60.54(19) . . . . ?
C21 C22 C23 N23 -173.23(16) . . . . ?
C21 C22 C23 C24 57.2(2) . . . . ?
C22 C23 N23 C215 -70.6(2) . . . . ?
C24 C23 N23 C215 57.9(2) . . . . ?
C22 C23 N23 C27 105.43(18) . . . . ?
C24 C23 N23 C27 -126.16(17) . . . . ?
C23 N23 C215 O215 1.2(3) . . . . ?
C27 N23 C215 O215 -174.4(2) . . . . ?
C23 N23 C215 C216 -177.56(17) . . . . ?
C27 N23 C215 C216 6.9(3) . . . . ?
O215 C215 C216 F265 -127.9(2) . . . . ?
N23 C215 C216 F265 51.0(3) . . . . ?
O215 C215 C216 F264 -7.2(3) . . . . ?
N23 C215 C216 F264 171.72(19) . . . . ?
O215 C215 C216 F266 110.6(2) . . . . ?
N23 C215 C216 F266 -70.5(2) . . . . ?
C215 N23 C27 C28 121.1(2) . . . . ?
C23 N23 C27 C28 -54.6(2) . . . . ?
C215 N23 C27 C214 -110.8(2) . . . . ?
C23 N23 C27 C214 73.5(2) . . . . ?
N23 C27 C28 C213 108.8(2) . . . . ?
C214 C27 C28 C213 -16.6(3) . . . . ?
N23 C27 C28 C29 -70.0(2) . . . . ?
C214 C27 C28 C29 164.60(19) . . . . ?
C213 C28 C29 C210 -1.1(3) . . . . ?
C27 C28 C29 C210 177.69(19) . . . . ?
C28 C29 C210 C211 0.0(4) . . . . ?
C29 C210 C211 C212 0.9(4) . . . . ?
C210 C211 C212 C213 -0.6(5) . . . . ?
C211 C212 C213 C28 -0.5(4) . . . . ?
C29 C28 C213 C212 1.3(4) . . . . ?
C27 C28 C213 C212 -177.4(2) . . . . ?
N23 C23 C24 O24 58.92(19) . . . . ?
C22 C23 C24 O24 -171.78(15) . . . . ?
N23 C23 C24 C25 177.24(15) . . . . ?
C22 C23 C24 C25 -53.46(19) . . . . ?
O24 C24 C25 O25 173.03(15) . . . . ?
C23 C24 C25 O25 55.15(19) . . . . ?
O24 C24 C25 C26 -69.0(2) . . . . ?
C23 C24 C25 C26 173.07(15) . . . . ?
O25 C25 C26 F262 70.8(2) . . . . ?
C24 C25 C26 F262 -51.5(2) . . . . ?
O25 C25 C26 F263 -167.29(17) . . . . ?
C24 C25 C26 F263 70.4(2) . . . . ?
O25 C25 C26 F261 -49.8(2) . . . . ?
C24 C25 C26 F261 -172.04(16) . . . . ?
C26 C25 O25 C21 176.01(15) . . . . ?
C24 C25 O25 C21 -61.66(19) . . . . ?
O21 C21 O25 C25 -177.40(14) . . . . ?
C22 C21 O25 C25 64.01(19) . . . . ?
